data_4344855
loop_
_publ_author_name
'Fernandes, Tiago A.'
'Santos, Carla I. M.'
'Andr\'e, V\^ania'
'K\/lak, Julia'
'Kirillova, Marina V.'
'Kirillov, Alexander M.'

_publ_section_title
;
 Copper(II) Coordination Polymers Self-Assembled from Aminoalcohols and
 Pyromellitic Acid: Highly Active Precatalysts for the Mild Water-Promoted
 Oxidation of Alkanes.
;
_journal_issue 1
_journal_name_full 'Inorganic chemistry'
_journal_page_first 125
_journal_paper_doi 10.1021/acs.inorgchem.5b01983
_journal_volume 55
_journal_year 2015
_chemical_formula_sum 'C23 H28 Cu N2 O7'
_chemical_formula_weight 508.01
_space_group_crystal_system triclinic
_space_group_IT_number 2
_space_group_name_Hall '-P 1'
_space_group_name_H-M_alt 'P -1'
_symmetry_space_group_name_Hall '-P 1'
_symmetry_space_group_name_H-M 'P -1'
_atom_sites_solution_hydrogens mixed
_audit_creation_method SHELXL-2014/7
_cell_angle_alpha 83.799(4)
_cell_angle_beta 85.737(4)
_cell_angle_gamma 65.227(4)
_cell_formula_units_Z 2
_cell_length_a 10.9067(11)
_cell_length_b 11.0800(12)
_cell_length_c 11.1272(12)
_cell_measurement_temperature 293(2)
_cell_volume 1213.2(2)
_computing_cell_refinement 'BRUKER SMART (Bruker, 2005)'
_computing_data_collection 'BRUKER APEX2 (Bruker, 2005)'
_computing_data_reduction 'BRUKER SAINT (Bruker, 2005)'
_computing_molecular_graphics 'ORTEP 3.2 (Farrugia, 1997) and Mercury 2.2'
_computing_structure_refinement 'SHELXL-97 (Sheldrick, 2008)'
_computing_structure_solution 'SIR 97 (Altomare et al, 1999)'
_diffrn_ambient_temperature 293(2)
_diffrn_measured_fraction_theta_full 0.999
_diffrn_measured_fraction_theta_max 0.997
_diffrn_measurement_device_type 'Bruker APEX-II CCD area detector'
_diffrn_measurement_method 'phi and omega scans'
_diffrn_radiation_monochromator graphite
_diffrn_radiation_source 'fine-focus sealed tube'
_diffrn_radiation_type MoK\a
_diffrn_radiation_wavelength 0.71069
_diffrn_reflns_av_R_equivalents 0.0607
_diffrn_reflns_av_unetI/netI 0.0457
_diffrn_reflns_laue_measured_fraction_full 0.999
_diffrn_reflns_laue_measured_fraction_max 0.997
_diffrn_reflns_limit_h_max 15
_diffrn_reflns_limit_h_min -15
_diffrn_reflns_limit_k_max 16
_diffrn_reflns_limit_k_min -16
_diffrn_reflns_limit_l_max 16
_diffrn_reflns_limit_l_min -16
_diffrn_reflns_number 66251
_diffrn_reflns_point_group_measured_fraction_full 0.999
_diffrn_reflns_point_group_measured_fraction_max 0.997
_diffrn_reflns_theta_full 25.242
_diffrn_reflns_theta_max 31.102
_diffrn_reflns_theta_min 2.624
_exptl_absorpt_coefficient_mu 0.944
_exptl_absorpt_correction_T_max 0.688
_exptl_absorpt_correction_T_min 0.576
_exptl_absorpt_correction_type multi-scan
_exptl_absorpt_process_details 'SADABS (Bruker,2005)'
_exptl_crystal_colour blue
_exptl_crystal_density_diffrn 1.391
_exptl_crystal_density_meas ?
_exptl_crystal_description block
_exptl_crystal_F_000 530
_exptl_crystal_size_max 0.8
_exptl_crystal_size_mid 0.5
_exptl_crystal_size_min 0.4
_refine_diff_density_max 0.603
_refine_diff_density_min -0.355
_refine_diff_density_rms 0.067
_refine_ls_extinction_method none
_refine_ls_goodness_of_fit_ref 1.056
_refine_ls_hydrogen_treatment mixed
_refine_ls_matrix_type full
_refine_ls_number_parameters 316
_refine_ls_number_reflns 7776
_refine_ls_number_restraints 0
_refine_ls_restrained_S_all 1.056
_refine_ls_R_factor_all 0.0830
_refine_ls_R_factor_gt 0.0439
_refine_ls_shift/su_max 0.003
_refine_ls_shift/su_mean 0.000
_refine_ls_structure_factor_coef Fsqd
_refine_ls_weighting_details 'w=1/[\s^2^(Fo^2^)+(0.0378P)^2^+0.6009P] where P=(Fo^2^+2Fc^2^)/3'
_refine_ls_weighting_scheme calc
_refine_ls_wR_factor_gt 0.0852
_refine_ls_wR_factor_ref 0.0973
_reflns_Friedel_coverage 0.000
_reflns_number_gt 5368
_reflns_number_total 7776
_reflns_threshold_expression 'I > 2\s(I)'
_cod_data_source_file ic5b01983_si_004.cif
_cod_data_source_block shelx
_cod_depositor_comments
;
The following automatic conversions were performed:

'_exptl_crystal_density_meas' value 'not measured' was changed to '?'
- the value is perceived as not measured.

Automatic conversion script
Id: cif_fix_values 4268 2015-11-12 08:31:59Z antanas 
;
_cod_database_code 4344855
_shelx_shelxl_version_number 2014/7
_shelx_space_group_comment
;
The symmetry employed for this shelxl refinement is uniquely defined
by the following loop, which should always be used as a source of
symmetry information in preference to the above space-group names.
They are only intended as comments.
;

loop_
_space_group_symop_operation_xyz
'x, y, z'
'-x, -y, -z'

loop_
_atom_site_label
_atom_site_type_symbol
_atom_site_fract_x
_atom_site_fract_y
_atom_site_fract_z
_atom_site_U_iso_or_equiv
_atom_site_adp_type
_atom_site_occupancy
_atom_site_site_symmetry_order
_atom_site_calc_flag
_atom_site_refinement_flags_posn
_atom_site_refinement_flags_adp
_atom_site_refinement_flags_occupancy
Cu1 Cu 0.5000 0.5000 0.0000 0.02356(8) Uani 1 2 d S . P
Cu2 Cu 0.5000 0.0000 0.5000 0.02074(8) Uani 1 2 d S . P
O2 O 0.50047(15) 0.51940(14) 0.17246(11) 0.0310(3) Uani 1 1 d . . .
O1W O 0.8131(3) 0.1544(2) 0.4265(2) 0.0731(6) Uani 1 1 d . . .
O3 O 0.68425(15) 0.34044(15) 0.23273(13) 0.0390(4) Uani 1 1 d . . .
O5 O 0.44669(18) 0.27254(15) 0.31340(12) 0.0406(4) Uani 1 1 d . . .
O4 O 0.48174(15) 0.18304(12) 0.50405(11) 0.0285(3) Uani 1 1 d . . .
N1 N 0.40481(18) 0.37634(17) 0.04202(15) 0.0295(4) Uani 1 1 d . . .
O6 O 0.44277(16) 0.03283(15) 0.29062(14) 0.0355(3) Uani 1 1 d . . .
C1 C 0.2624(2) 0.4446(3) 0.0028(2) 0.0434(5) Uani 1 1 d . . .
H1A H 0.2630 0.4550 -0.0867 0.052 Uiso 1 1 calc R U .
H1B H 0.2220 0.5352 0.0314 0.052 Uiso 1 1 calc R U .
C2 C 0.1736(2) 0.3743(2) 0.0470(2) 0.0402(5) Uani 1 1 d . . .
C3 C 0.1549(3) 0.2866(3) -0.0205(3) 0.0599(7) Uani 1 1 d . . .
H3 H 0.2007 0.2677 -0.0968 0.072 Uiso 1 1 calc R U .
C4 C 0.0698(3) 0.2253(4) 0.0216(4) 0.0774(10) Uani 1 1 d . . .
H4 H 0.0596 0.1634 -0.0251 0.093 Uiso 1 1 calc R U .
C5 C 0.0017(3) 0.2536(4) 0.1286(4) 0.0724(10) Uani 1 1 d . . .
H5 H -0.0568 0.2120 0.1566 0.087 Uiso 1 1 calc R U .
C6 C 0.0162(3) 0.3407(4) 0.1959(3) 0.0692(9) Uani 1 1 d . . .
H6 H -0.0327 0.3610 0.2707 0.083 Uiso 1 1 calc R U .
C7 C 0.1030(3) 0.4012(3) 0.1555(2) 0.0537(6) Uani 1 1 d . . .
H7 H 0.1134 0.4618 0.2038 0.064 Uiso 1 1 calc R U .
C8 C 0.4799(2) 0.2452(2) -0.0073(2) 0.0397(5) Uani 1 1 d . . .
H8A H 0.4835 0.2575 -0.0967 0.048 Uiso 1 1 calc R U .
H8B H 0.4320 0.1873 0.0169 0.048 Uiso 1 1 calc R U .
C9 C 0.6218(3) 0.1784(2) 0.0385(2) 0.0481(6) Uani 1 1 d . . .
H9A H 0.6182 0.1560 0.1269 0.058 Uiso 1 1 calc R U .
H9B H 0.6718 0.0943 -0.0004 0.058 Uiso 1 1 calc R U .
O1 O 0.69157(17) 0.26230(19) 0.01357(15) 0.0498(4) Uani 1 1 d . . .
C10 C 0.5766(2) 0.43801(19) 0.25162(15) 0.0247(4) Uani 1 1 d . . .
C11 C 0.53331(18) 0.46980(17) 0.38013(14) 0.0203(3) Uani 1 1 d . . .
C13 C 0.48844(18) 0.39008(16) 0.46019(15) 0.0199(3) Uani 1 1 d . . .
C12 C 0.54369(18) 0.57906(17) 0.42021(15) 0.0222(3) Uani 1 1 d . . .
H12 H 0.5732 0.6339 0.3652 0.027 Uiso 1 1 calc R U .
C14 C 0.47127(18) 0.27278(17) 0.42070(16) 0.0224(3) Uani 1 1 d . . .
N2 N 0.70346(17) -0.05822(17) 0.47630(15) 0.0296(3) Uani 1 1 d . . .
C16 C 0.7701(2) -0.1154(2) 0.5932(2) 0.0403(5) Uani 1 1 d . . .
H16A H 0.8616 -0.1164 0.5882 0.048 Uiso 1 1 calc R U .
H16B H 0.7802 -0.2087 0.6093 0.048 Uiso 1 1 calc R U .
C15 C 0.3108(2) 0.0355(2) 0.3043(2) 0.0413(5) Uani 1 1 d . . .
H15A H 0.3183 -0.0570 0.3196 0.050 Uiso 1 1 calc R U .
H15B H 0.2625 0.0746 0.2281 0.050 Uiso 1 1 calc R U .
C17 C 0.7609(2) -0.1499(3) 0.3783(2) 0.0443(6) Uani 1 1 d . . .
H17A H 0.7117 -0.1053 0.3036 0.053 Uiso 1 1 calc R U .
H17B H 0.7438 -0.2305 0.4010 0.053 Uiso 1 1 calc R U .
C18 C 0.9101(2) -0.1935(3) 0.3506(2) 0.0462(6) Uani 1 1 d . . .
C23 C 0.9566(3) -0.1108(4) 0.2773(3) 0.0681(8) Uani 1 1 d . . .
H23 H 0.8945 -0.0242 0.2487 0.082 Uiso 1 1 calc R U .
C19 C 1.0027(3) -0.3158(3) 0.3932(3) 0.0768(10) Uani 1 1 d . . .
H19 H 0.9744 -0.3743 0.4444 0.092 Uiso 1 1 calc R U .
C21 C 1.1818(4) -0.2718(6) 0.2861(4) 0.1047(17) Uani 1 1 d . . .
H21 H 1.2745 -0.2991 0.2631 0.126 Uiso 1 1 calc R U .
C20 C 1.1410(4) -0.3547(5) 0.3605(4) 0.1026(15) Uani 1 1 d . . .
H20 H 1.2058 -0.4393 0.3907 0.123 Uiso 1 1 calc R U .
C22 C 1.0917(4) -0.1529(6) 0.2458(4) 0.0970(14) Uani 1 1 d . . .
H22 H 1.1209 -0.0955 0.1941 0.116 Uiso 1 1 calc R U .
H1N H 0.400(4) 0.371(4) 0.114(4) 0.116 Uiso 1 1 d . U .
H2N H 0.720(4) 0.014(4) 0.453(4) 0.116 Uiso 1 1 d . U .
H6N H 0.437(5) 0.097(5) 0.282(5) 0.145 Uiso 1 1 d . U .
H1W H 0.852(5) 0.191(5) 0.474(5) 0.145 Uiso 1 1 d . U .
H2W H 0.779(5) 0.215(5) 0.364(5) 0.145 Uiso 1 1 d . U .

loop_
_atom_site_aniso_label
_atom_site_aniso_U_11
_atom_site_aniso_U_22
_atom_site_aniso_U_33
_atom_site_aniso_U_23
_atom_site_aniso_U_13
_atom_site_aniso_U_12
Cu1 0.03044(18) 0.02898(18) 0.01254(14) 0.00070(12) 0.00014(12) -0.01429(14)
Cu2 0.02634(17) 0.01638(15) 0.02221(16) -0.00060(11) -0.00080(12) -0.01177(13)
O2 0.0458(8) 0.0332(7) 0.0141(6) -0.0005(5) 0.0005(5) -0.0170(6)
O1W 0.0817(16) 0.0593(13) 0.0796(16) 0.0063(11) -0.0107(12) -0.0323(12)
O3 0.0405(8) 0.0429(9) 0.0263(7) -0.0093(6) 0.0051(6) -0.0095(7)
O5 0.0782(12) 0.0380(8) 0.0217(7) -0.0002(6) -0.0078(7) -0.0395(8)
O4 0.0472(8) 0.0197(6) 0.0245(6) -0.0003(5) -0.0015(6) -0.0201(6)
N1 0.0340(9) 0.0339(9) 0.0231(8) 0.0019(7) -0.0021(7) -0.0175(7)
O6 0.0423(8) 0.0366(8) 0.0305(7) -0.0035(6) -0.0012(6) -0.0192(7)
C1 0.0375(12) 0.0481(14) 0.0452(13) 0.0131(11) -0.0084(10) -0.0212(11)
C2 0.0321(11) 0.0501(13) 0.0395(12) 0.0108(10) -0.0101(9) -0.0200(10)
C3 0.0556(16) 0.083(2) 0.0525(16) -0.0033(15) -0.0065(13) -0.0403(16)
C4 0.066(2) 0.083(2) 0.102(3) 0.000(2) -0.028(2) -0.0471(19)
C5 0.0380(15) 0.077(2) 0.102(3) 0.031(2) -0.0174(16) -0.0309(15)
C6 0.0377(14) 0.087(2) 0.0655(19) 0.0239(17) 0.0046(13) -0.0167(15)
C7 0.0419(14) 0.0623(17) 0.0524(15) 0.0042(13) -0.0042(11) -0.0188(12)
C8 0.0494(13) 0.0382(12) 0.0380(12) -0.0045(9) -0.0013(10) -0.0243(10)
C9 0.0490(14) 0.0375(13) 0.0518(14) -0.0075(11) 0.0015(11) -0.0119(11)
O1 0.0438(9) 0.0718(12) 0.0374(9) -0.0092(8) 0.0051(7) -0.0275(9)
C10 0.0362(10) 0.0291(9) 0.0162(8) -0.0030(7) 0.0033(7) -0.0213(8)
C11 0.0278(9) 0.0213(8) 0.0142(7) -0.0009(6) 0.0000(6) -0.0127(7)
C13 0.0273(9) 0.0178(8) 0.0171(8) -0.0010(6) -0.0002(6) -0.0121(7)
C12 0.0329(10) 0.0210(8) 0.0166(8) 0.0019(6) 0.0014(7) -0.0162(7)
C14 0.0282(9) 0.0200(8) 0.0218(8) -0.0031(6) 0.0025(7) -0.0130(7)
N2 0.0288(8) 0.0302(9) 0.0309(8) -0.0040(7) 0.0001(7) -0.0130(7)
C16 0.0317(11) 0.0463(13) 0.0406(12) 0.0015(10) -0.0085(9) -0.0140(10)
C15 0.0435(13) 0.0489(13) 0.0375(12) -0.0052(10) -0.0112(10) -0.0231(11)
C17 0.0351(12) 0.0539(14) 0.0457(13) -0.0209(11) 0.0062(10) -0.0177(11)
C18 0.0336(12) 0.0572(15) 0.0468(13) -0.0230(12) 0.0050(10) -0.0143(11)
C23 0.0498(16) 0.092(2) 0.0622(18) -0.0155(17) 0.0144(14) -0.0300(16)
C19 0.0554(18) 0.0620(19) 0.094(3) -0.0205(18) 0.0009(17) -0.0030(15)
C21 0.044(2) 0.178(5) 0.093(3) -0.072(3) 0.016(2) -0.035(3)
C20 0.052(2) 0.100(3) 0.119(4) -0.047(3) -0.021(2) 0.016(2)
C22 0.060(2) 0.165(4) 0.081(3) -0.037(3) 0.027(2) -0.060(3)

loop_
_atom_type_symbol
_atom_type_description
_atom_type_scat_dispersion_real
_atom_type_scat_dispersion_imag
_atom_type_scat_source
C C 0.0033 0.0016 'International Tables Vol C Tables 4.2.6.8 and 6.1.1.4'
H H 0.0000 0.0000 'International Tables Vol C Tables 4.2.6.8 and 6.1.1.4'
N N 0.0061 0.0033 'International Tables Vol C Tables 4.2.6.8 and 6.1.1.4'
O O 0.0106 0.0060 'International Tables Vol C Tables 4.2.6.8 and 6.1.1.4'
Cu Cu 0.3201 1.2651 'International Tables Vol C Tables 4.2.6.8 and 6.1.1.4'

loop_
_geom_angle_atom_site_label_1
_geom_angle_atom_site_label_2
_geom_angle_atom_site_label_3
_geom_angle
_geom_angle_site_symmetry_1
_geom_angle_site_symmetry_3
O2 Cu1 O2 180.0 . 2_665
O2 Cu1 N1 88.85(6) . .
O2 Cu1 N1 91.15(6) 2_665 .
O2 Cu1 N1 91.15(6) . 2_665
O2 Cu1 N1 88.85(6) 2_665 2_665
N1 Cu1 N1 180.0 . 2_665
O4 Cu2 O4 180.0 2_656 .
O4 Cu2 N2 88.16(6) 2_656 2_656
O4 Cu2 N2 91.84(6) . 2_656
O4 Cu2 N2 91.84(6) 2_656 .
O4 Cu2 N2 88.16(6) . .
N2 Cu2 N2 180.0 2_656 .
O4 Cu2 O6 86.60(5) 2_656 .
O4 Cu2 O6 93.40(5) . .
N2 Cu2 O6 81.58(6) 2_656 .
N2 Cu2 O6 98.42(6) . .
O4 Cu2 O6 93.40(5) 2_656 2_656
O4 Cu2 O6 86.60(5) . 2_656
N2 Cu2 O6 98.42(6) 2_656 2_656
N2 Cu2 O6 81.58(6) . 2_656
O6 Cu2 O6 180.0 . 2_656
C10 O2 Cu1 128.27(13) . .
H1W O1W H2W 106(4) . .
C14 O4 Cu2 131.50(12) . .
C8 N1 C1 113.12(17) . .
C8 N1 Cu1 111.89(13) . .
C1 N1 Cu1 109.55(13) . .
C8 N1 H1N 113(3) . .
C1 N1 H1N 105(3) . .
Cu1 N1 H1N 104(3) . .
C15 O6 Cu2 99.54(12) . .
C15 O6 H6N 109(4) . .
Cu2 O6 H6N 95(4) . .
N1 C1 C2 115.07(18) . .
N1 C1 H1A 108.5 . .
C2 C1 H1A 108.5 . .
N1 C1 H1B 108.5 . .
C2 C1 H1B 108.5 . .
H1A C1 H1B 107.5 . .
C7 C2 C3 117.7(2) . .
C7 C2 C1 120.1(2) . .
C3 C2 C1 122.2(2) . .
C2 C3 C4 120.9(3) . .
C2 C3 H3 119.6 . .
C4 C3 H3 119.6 . .
C5 C4 C3 120.2(3) . .
C5 C4 H4 119.9 . .
C3 C4 H4 119.9 . .
C6 C5 C4 120.4(3) . .
C6 C5 H5 119.8 . .
C4 C5 H5 119.8 . .
C5 C6 C7 120.0(3) . .
C5 C6 H6 120.0 . .
C7 C6 H6 120.0 . .
C2 C7 C6 120.9(3) . .
C2 C7 H7 119.5 . .
C6 C7 H7 119.5 . .
N1 C8 C9 110.92(18) . .
N1 C8 H8A 109.5 . .
C9 C8 H8A 109.5 . .
N1 C8 H8B 109.5 . .
C9 C8 H8B 109.5 . .
H8A C8 H8B 108.0 . .
O1 C9 C8 111.5(2) . .
O1 C9 H9A 109.3 . .
C8 C9 H9A 109.3 . .
O1 C9 H9B 109.3 . .
C8 C9 H9B 109.3 . .
H9A C9 H9B 108.0 . .
O3 C10 O2 126.33(17) . .
O3 C10 C11 118.54(16) . .
O2 C10 C11 115.04(16) . .
C12 C11 C13 119.60(15) . .
C12 C11 C10 118.33(15) . .
C13 C11 C10 122.02(15) . .
C12 C13 C11 119.28(15) 2_666 .
C12 C13 C14 118.85(15) 2_666 .
C11 C13 C14 121.85(15) . .
C11 C12 C13 121.12(15) . 2_666
C11 C12 H12 119.4 . .
C13 C12 H12 119.4 2_666 .
O5 C14 O4 126.21(16) . .
O5 C14 C13 119.42(15) . .
O4 C14 C13 114.36(15) . .
C16 N2 C17 112.92(18) . .
C16 N2 Cu2 109.75(13) . .
C17 N2 Cu2 111.89(13) . .
C16 N2 H2N 107(3) . .
C17 N2 H2N 106(3) . .
Cu2 N2 H2N 109(3) . .
N2 C16 C15 111.13(18) . 2_656
N2 C16 H16A 109.4 . .
C15 C16 H16A 109.4 2_656 .
N2 C16 H16B 109.4 . .
C15 C16 H16B 109.4 2_656 .
H16A C16 H16B 108.0 . .
O6 C15 C16 112.15(18) . 2_656
O6 C15 H15A 109.2 . .
C16 C15 H15A 109.2 2_656 .
O6 C15 H15B 109.2 . .
C16 C15 H15B 109.2 2_656 .
H15A C15 H15B 107.9 . .
N2 C17 C18 115.65(19) . .
N2 C17 H17A 108.4 . .
C18 C17 H17A 108.4 . .
N2 C17 H17B 108.4 . .
C18 C17 H17B 108.4 . .
H17A C17 H17B 107.4 . .
C19 C18 C23 118.1(3) . .
C19 C18 C17 121.5(3) . .
C23 C18 C17 120.3(3) . .
C22 C23 C18 120.7(4) . .
C22 C23 H23 119.7 . .
C18 C23 H23 119.7 . .
C18 C19 C20 119.5(4) . .
C18 C19 H19 120.2 . .
C20 C19 H19 120.2 . .
C22 C21 C20 119.7(4) . .
C22 C21 H21 120.1 . .
C20 C21 H21 120.1 . .
C21 C20 C19 120.4(4) . .
C21 C20 H20 119.8 . .
C19 C20 H20 119.8 . .
C21 C22 C23 121.5(4) . .
C21 C22 H22 119.3 . .
C23 C22 H22 119.3 . .

loop_
_geom_bond_atom_site_label_1
_geom_bond_atom_site_label_2
_geom_bond_distance
_geom_bond_site_symmetry_2
Cu1 O2 1.9546(12) .
Cu1 O2 1.9546(12) 2_665
Cu1 N1 2.0384(17) .
Cu1 N1 2.0384(17) 2_665
Cu2 O4 1.9582(12) 2_656
Cu2 O4 1.9582(12) .
Cu2 N2 2.0396(17) 2_656
Cu2 N2 2.0396(17) .
Cu2 O6 2.4069(16) .
Cu2 O6 2.4069(16) 2_656
O2 C10 1.260(2) .
O1W H1W 0.93(5) .
O1W H2W 0.90(5) .
O3 C10 1.241(2) .
O5 C14 1.243(2) .
O4 C14 1.258(2) .
N1 C8 1.481(3) .
N1 C1 1.490(3) .
N1 H1N 0.79(4) .
O6 C15 1.425(3) .
O6 H6N 0.68(5) .
C1 C2 1.506(3) .
C1 H1A 0.9900 .
C1 H1B 0.9900 .
C2 C7 1.374(4) .
C2 C3 1.377(4) .
C3 C4 1.392(4) .
C3 H3 0.9500 .
C4 C5 1.349(5) .
C4 H4 0.9500 .
C5 C6 1.348(5) .
C5 H5 0.9500 .
C6 C7 1.397(4) .
C6 H6 0.9500 .
C7 H7 0.9500 .
C8 C9 1.509(3) .
C8 H8A 0.9900 .
C8 H8B 0.9900 .
C9 O1 1.423(3) .
C9 H9A 0.9900 .
C9 H9B 0.9900 .
C10 C11 1.504(2) .
C11 C12 1.384(2) .
C11 C13 1.393(2) .
C13 C12 1.393(2) 2_666
C13 C14 1.502(2) .
C12 C13 1.393(2) 2_666
C12 H12 0.9500 .
N2 C16 1.482(3) .
N2 C17 1.489(3) .
N2 H2N 0.90(4) .
C16 C15 1.510(3) 2_656
C16 H16A 0.9900 .
C16 H16B 0.9900 .
C15 C16 1.510(3) 2_656
C15 H15A 0.9900 .
C15 H15B 0.9900 .
C17 C18 1.509(3) .
C17 H17A 0.9900 .
C17 H17B 0.9900 .
C18 C19 1.366(4) .
C18 C23 1.388(4) .
C23 C22 1.376(4) .
C23 H23 0.9500 .
C19 C20 1.415(5) .
C19 H19 0.9500 .
C21 C22 1.325(7) .
C21 C20 1.360(7) .
C21 H21 0.9500 .
C20 H20 0.9500 .
C22 H22 0.9500 .

loop_
_geom_torsion_atom_site_label_1
_geom_torsion_atom_site_label_2
_geom_torsion_atom_site_label_3
_geom_torsion_atom_site_label_4
_geom_torsion
_geom_torsion_site_symmetry_1
_geom_torsion_site_symmetry_4
C8 N1 C1 C2 64.5(3) . .
Cu1 N1 C1 C2 -169.97(17) . .
N1 C1 C2 C7 89.7(3) . .
N1 C1 C2 C3 -93.4(3) . .
C7 C2 C3 C4 -1.5(4) . .
C1 C2 C3 C4 -178.5(3) . .
C2 C3 C4 C5 1.5(5) . .
C3 C4 C5 C6 -0.4(5) . .
C4 C5 C6 C7 -0.6(5) . .
C3 C2 C7 C6 0.4(4) . .
C1 C2 C7 C6 177.5(2) . .
C5 C6 C7 C2 0.6(4) . .
C1 N1 C8 C9 -178.11(19) . .
Cu1 N1 C8 C9 57.6(2) . .
N1 C8 C9 O1 -54.9(3) . .
Cu1 O2 C10 O3 15.5(3) . .
Cu1 O2 C10 C11 -167.96(11) . .
O3 C10 C11 C12 106.6(2) . .
O2 C10 C11 C12 -70.3(2) . .
O3 C10 C11 C13 -71.0(2) . .
O2 C10 C11 C13 112.2(2) . .
C12 C11 C13 C12 -0.8(3) . 2_666
C10 C11 C13 C12 176.72(17) . 2_666
C12 C11 C13 C14 178.13(16) . .
C10 C11 C13 C14 -4.4(3) . .
C13 C11 C12 C13 0.8(3) . 2_666
C10 C11 C12 C13 -176.80(17) . 2_666
Cu2 O4 C14 O5 13.4(3) . .
Cu2 O4 C14 C13 -167.77(12) . .
C12 C13 C14 O5 151.71(18) 2_666 .
C11 C13 C14 O5 -27.2(3) . .
C12 C13 C14 O4 -27.2(2) 2_666 .
C11 C13 C14 O4 153.93(17) . .
C17 N2 C16 C15 -166.49(18) . 2_656
Cu2 N2 C16 C15 -40.9(2) . 2_656
Cu2 O6 C15 C16 42.25(19) . 2_656
C16 N2 C17 C18 -58.2(3) . .
Cu2 N2 C17 C18 177.42(18) . .
N2 C17 C18 C19 100.9(3) . .
N2 C17 C18 C23 -81.1(3) . .
C19 C18 C23 C22 1.9(5) . .
C17 C18 C23 C22 -176.2(3) . .
C23 C18 C19 C20 -0.9(5) . .
C17 C18 C19 C20 177.2(3) . .
C22 C21 C20 C19 1.2(6) . .
C18 C19 C20 C21 -0.7(6) . .
C20 C21 C22 C23 -0.1(6) . .
C18 C23 C22 C21 -1.5(6) . .
